data_8103000
loop_
_publ_author_name
'Prashanth W. Menezes'
'Stefan Hoffmann'
'Yurii Prots'
'R\"udiger Kniep'

_publ_section_title
;
 Crystal structure of barium cobalt(II) (monophosphate-
 hydrogenmonoborate-monophosphate), BaCo[BP2O8(OH)]
;
_journal_issue 4
_journal_name_full 'Zeitschrift f\"ur Kristallographie - New Crystal Structures'
_journal_page_first 339
_journal_volume 223
_journal_year 2008
_chemical_formula_sum 'B Ba Co H O9 P2'
_chemical_formula_weight 414.03
_space_group_IT_number 2
_symmetry_space_group_name_Hall '-P 1'
_symmetry_space_group_name_H-M 'P -1'
_audit_creation_date 2008-06-27T16:44:43-00:00
_audit_creation_method 'WinGX routine CIF_UPDATE'
_cell_angle_alpha 88.634(14)
_cell_angle_beta 79.461(10)
_cell_angle_gamma 87.139(13)
_cell_formula_units_Z 2
_cell_length_a 5.3147(3)
_cell_length_b 7.9926(8)
_cell_length_c 8.2936(8)
_cell_measurement_reflns_used 3173
_cell_measurement_temperature 293(2)
_cell_measurement_theta_max 33.3198
_cell_measurement_theta_min 2.5517
_cell_volume 345.88(5)
_computing_cell_refinement 'CrystalClear (Rigaku/MSC Inc., 2005)'
_computing_data_collection 'CrystalClear (Rigaku/MSC Inc., 2005)'
_computing_data_reduction 'CrystalClear (Rigaku/MSC Inc., 2005)'
_computing_molecular_graphics 'DIAMOND VERSION 3.1 E (2007)'
_computing_structure_refinement 'SHELXL-97 (Sheldrick, 1997)'
_computing_structure_solution 'SHELXS-97 (Sheldrick, 1997)'
_diffrn_ambient_temperature 293(2)
_diffrn_detector_area_resol_mean 14.6306
_diffrn_measured_fraction_theta_full 0.904
_diffrn_measured_fraction_theta_max 0.904
_diffrn_measurement_details
;
        scan:
        Number of images: 450
                   Slice: -180.0000 - 180.0000
             Image width: 0.8000
                Exp time: 25.0000
           Rotation axis: Phi
                   Omega: 0.0000
                     Chi: 0.0000
                     Phi: 0.0000
                     XTD: 41.7800
                  2theta: -25.0000
        scan:
        Number of images: 70
                   Slice: -38.0000 - 18.0000
             Image width: 0.8000
                Exp time: 25.0000
           Rotation axis: Omega
                   Omega: 0.0000
                     Chi: -90.0000
                     Phi: -5.0000
                     XTD: 41.7800
                  2theta: -25.0000
        scan:
        Number of images: 70
                   Slice: -38.0000 - 18.0000
             Image width: 0.8000
                Exp time: 25.0000
           Rotation axis: Omega
                   Omega: 0.0000
                     Chi: -90.0000
                     Phi: 35.0000
                     XTD: 41.7800
                  2theta: -25.0000
        scan:
        Number of images: 70
                   Slice: -38.0000 - 18.0000
             Image width: 0.8000
                Exp time: 25.0000
           Rotation axis: Omega
                   Omega: 0.0000
                     Chi: -90.0000
                     Phi: 55.0000
                     XTD: 41.7800
                  2theta: -25.0000
;
_diffrn_measurement_device 'Rigaku AFC7'
_diffrn_measurement_method '\f, \w'
_diffrn_radiation_detector 'Mercury CCD'
_diffrn_radiation_monochromator graphite
_diffrn_radiation_source 'sealed tube'
_diffrn_radiation_type MoK\a
_diffrn_radiation_wavelength 0.71073
_diffrn_reflns_av_R_equivalents 0.0215
_diffrn_reflns_limit_h_max 7
_diffrn_reflns_limit_h_min -7
_diffrn_reflns_limit_k_max 11
_diffrn_reflns_limit_k_min -11
_diffrn_reflns_limit_l_max 12
_diffrn_reflns_limit_l_min -12
_diffrn_reflns_number 6311
_diffrn_reflns_reduction_process 'Lp corrections applied'
_diffrn_reflns_theta_full 32.02
_diffrn_reflns_theta_max 32.02
_diffrn_reflns_theta_min 2.5
_diffrn_source_current 24
_diffrn_source_power 1.2
_diffrn_source_voltage 50
_exptl_absorpt_coefficient_mu 8.546
_exptl_absorpt_correction_T_max 1
_exptl_absorpt_correction_T_min 0.7207
_exptl_absorpt_correction_type multi-scan
_exptl_crystal_colour Pink
_exptl_crystal_density_diffrn 3.975
_exptl_crystal_density_method 'not measured'
_exptl_crystal_description Block
_exptl_crystal_F_000 382
_exptl_crystal_size_max 0.2
_exptl_crystal_size_mid 0.2
_exptl_crystal_size_min 0.2
_refine_diff_density_max 1.948
_refine_diff_density_min -1.94
_refine_ls_extinction_coef 0.0006(9)
_refine_ls_extinction_expression Fc^*^=kFc[1+0.001xFc^2^\l^3^/sin(2\q)]^-1/4^
_refine_ls_extinction_method SHELXL
_refine_ls_goodness_of_fit_ref 1.179
_refine_ls_hydrogen_treatment mixed
_refine_ls_matrix_type full
_refine_ls_number_parameters 132
_refine_ls_number_reflns 2173
_refine_ls_number_restraints 1
_refine_ls_restrained_S_all 1.179
_refine_ls_R_factor_gt 0.0288
_refine_ls_shift/su_max 0
_refine_ls_structure_factor_coef Fsqd
_refine_ls_weighting_details 'calc w=1/[\s^2^(Fo^2^)+(0.0312P)^2^+1.6175P] where P=(Fo^2^+2Fc^2^)/3'
_refine_ls_weighting_scheme calc
_refine_ls_wR_factor_ref 0.0684
_reflns_number_gt 2079
_reflns_number_total 2173
_reflns_threshold_expression >2sigma(I)
_cod_data_source_file 409966.cff
_cod_data_source_block pm_1367b_voll
_cod_depositor_comments
;
The following automatic conversions were performed:
'_exptl_absorpt_correction_type' value 'Multi-scan' changed to
'multi-scan' according to
'/home/saulius/struct/CIF-dictionaries/cif_core.dic' dictionary named
'cif_core.dic' version 2.4.1 from 2010-06-29.

Automatic conversion script
Id: cif_fix_enum 1555 2011-01-17 13:19:09Z saulius 
;
_cod_original_sg_symbol_H-M P-1
_cod_original_formula_sum 'H B Ba Co O9 P2'
_cod_database_code 8103000

loop_
_symmetry_equiv_pos_as_xyz
'x, y, z'
'-x, -y, -z'

loop_
_atom_site_label
_atom_site_type_symbol
_atom_site_fract_x
_atom_site_fract_y
_atom_site_fract_z
_atom_site_U_iso_or_equiv
_atom_site_adp_type
_atom_site_occupancy
_atom_site_calc_flag
_atom_site_refinement_flags
_atom_site_disorder_group
_atom_site_disorder_assembly
Ba1 Ba 0.72341(4) 0.31082(3) 0.11588(2) 0.00933(8) Uani 1 d . . .
Co1 Co 0.27058(9) 0.20044(6) 0.80290(6) 0.00729(11) Uani 1 d . . .
P1 P 0.20133(16) 0.56805(11) 0.30184(10) 0.00594(16) Uani 1 d . . .
P2 P 0.22468(16) 0.05940(11) 0.18235(10) 0.00604(16) Uani 1 d . . .
B1 B 0.1112(7) 0.2538(5) 0.4529(5) 0.0077(6) Uani 1 d . . .
O1 O 0.4489(5) 0.6200(3) 0.1944(3) 0.0088(4) Uani 1 d . . .
O2 O 0.0175(5) 0.4292(3) 0.7935(3) 0.0102(5) Uani 1 d . . .
O3 O 0.1344(5) 0.6754(3) 0.4575(3) 0.0091(5) Uani 1 d . . .
O4 O 0.2685(5) 0.3861(3) 0.3599(3) 0.0103(5) Uani 1 d . . .
O5 O 0.0913(5) 0.9113(3) 0.1346(3) 0.0091(5) Uani 1 d . . .
O6 O 0.4891(5) 0.0181(3) 0.2230(3) 0.0105(5) Uani 1 d . . .
O7 O 0.2454(5) 0.2041(3) 0.0546(3) 0.0102(5) Uani 1 d . . .
O8 O 0.0381(5) 0.1354(3) 0.3380(3) 0.0090(5) Uani 1 d . . .
O9 O 0.2672(5) 0.1704(4) 0.5590(3) 0.0118(5) Uani 1 d D . .
H9 H 0.282(16) 0.074(4) 0.545(11) 0.06(2) Uiso 1 d D . .

loop_
_atom_site_aniso_label
_atom_site_aniso_U_11
_atom_site_aniso_U_22
_atom_site_aniso_U_33
_atom_site_aniso_U_23
_atom_site_aniso_U_13
_atom_site_aniso_U_12
Ba1 0.00614(11) 0.00991(13) 0.01189(11) -0.00017(7) -0.00149(7) -0.00044(7)
Co1 0.0060(2) 0.0088(2) 0.00740(19) 0.00118(15) -0.00217(15) -0.00045(16)
P1 0.0040(3) 0.0066(4) 0.0072(3) 0.0007(3) -0.0010(3) -0.0002(3)
P2 0.0042(3) 0.0070(4) 0.0071(3) 0.0010(3) -0.0015(3) -0.0005(3)
B1 0.0066(15) 0.0083(17) 0.0080(14) 0.0007(12) -0.0003(11) -0.0011(13)
O1 0.0061(10) 0.0077(12) 0.0119(10) 0.0017(8) 0.0007(8) -0.0019(9)
O2 0.0067(11) 0.0119(12) 0.0133(11) 0.0000(9) -0.0049(9) -0.0006(9)
O3 0.0054(10) 0.0116(12) 0.0096(10) -0.0025(9) 0.0004(8) 0.0001(9)
O4 0.0078(11) 0.0101(13) 0.0123(11) 0.0037(9) -0.0006(9) -0.0002(9)
O5 0.0079(11) 0.0097(12) 0.0098(10) -0.0008(9) -0.0015(8) -0.0019(9)
O6 0.0057(11) 0.0121(12) 0.0143(11) -0.0002(9) -0.0041(9) 0.0020(9)
O7 0.0110(11) 0.0119(12) 0.0079(10) 0.0027(9) -0.0026(8) -0.0013(10)
O8 0.0067(10) 0.0109(12) 0.0087(10) -0.0002(9) 0.0003(8) -0.0006(9)
O9 0.0115(12) 0.0132(13) 0.0110(11) 0.0024(9) -0.0041(9) 0.0036(10)

loop_
_atom_type_symbol
_atom_type_description
_atom_type_scat_dispersion_real
_atom_type_scat_dispersion_imag
_atom_type_scat_source
B B 0.0013 0.0007 'International Tables Vol C Tables 4.2.6.8 and 6.1.1.4'
Ba Ba -0.3244 2.2819 'International Tables Vol C Tables 4.2.6.8 and 6.1.1.4'
Co Co 0.3494 0.9721 'International Tables Vol C Tables 4.2.6.8 and 6.1.1.4'
O O 0.0106 0.006 'International Tables Vol C Tables 4.2.6.8 and 6.1.1.4'
P P 0.1023 0.0942 'International Tables Vol C Tables 4.2.6.8 and 6.1.1.4'
H H 0 0 'International Tables Vol C Tables 4.2.6.8 and 6.1.1.4'

loop_
_geom_angle_atom_site_label_1
_geom_angle_atom_site_label_2
_geom_angle_atom_site_label_3
_geom_angle
_geom_angle_site_symmetry_1
_geom_angle_site_symmetry_3
_geom_angle_publ_flag
O2 Ba1 O6 144.36(8) 2_666 . ?
O2 Ba1 O5 125.70(8) 2_666 2_665 ?
O6 Ba1 O5 76.48(8) . 2_665 ?
O2 Ba1 O7 74.18(8) 2_666 1_655 ?
O6 Ba1 O7 101.92(8) . 1_655 ?
O5 Ba1 O7 59.81(8) 2_665 1_655 ?
O2 Ba1 O1 61.78(8) 2_666 . ?
O6 Ba1 O1 118.58(7) . . ?
O5 Ba1 O1 144.59(7) 2_665 . ?
O7 Ba1 O1 135.10(8) 1_655 . ?
O2 Ba1 O7 146.05(8) 2_666 . ?
O6 Ba1 O7 52.68(7) . . ?
O5 Ba1 O7 81.36(8) 2_665 . ?
O7 Ba1 O7 138.98(10) 1_655 . ?
O1 Ba1 O7 84.28(8) . . ?
O2 Ba1 O4 93.44(8) 2_666 . ?
O6 Ba1 O4 70.34(8) . . ?
O5 Ba1 O4 140.85(8) 2_665 . ?
O7 Ba1 O4 146.93(7) 1_655 . ?
O1 Ba1 O4 49.96(8) . . ?
O7 Ba1 O4 62.22(8) . . ?
O2 Ba1 O1 111.99(8) 2_666 2_665 ?
O6 Ba1 O1 102.75(8) . 2_665 ?
O5 Ba1 O1 64.08(7) 2_665 2_665 ?
O7 Ba1 O1 109.63(7) 1_655 2_665 ?
O1 Ba1 O1 80.89(8) . 2_665 ?
O7 Ba1 O1 57.64(7) . 2_665 ?
O4 Ba1 O1 103.43(7) . 2_665 ?
O2 Ba1 O8 78.65(8) 2_666 1_655 ?
O6 Ba1 O8 72.73(7) . 1_655 ?
O5 Ba1 O8 91.53(7) 2_665 1_655 ?
O7 Ba1 O8 50.19(7) 1_655 1_655 ?
O1 Ba1 O8 122.93(7) . 1_655 ?
O7 Ba1 O8 125.19(7) . 1_655 ?
O4 Ba1 O8 97.79(7) . 1_655 ?
O1 Ba1 O8 155.37(7) 2_665 1_655 ?
O2 Ba1 O2 77.62(8) 2_666 1_654 ?
O6 Ba1 O2 134.05(8) . 1_654 ?
O5 Ba1 O2 58.75(8) 2_665 1_654 ?
O7 Ba1 O2 65.59(7) 1_655 1_654 ?
O1 Ba1 O2 95.42(7) . 1_654 ?
O7 Ba1 O2 106.75(7) . 1_654 ?
O4 Ba1 O2 142.67(7) . 1_654 ?
O1 Ba1 O2 50.25(7) 2_665 1_654 ?
O8 Ba1 O2 115.31(7) 1_655 1_654 ?
O2 Ba1 P2 150.91(6) 2_666 . ?
O6 Ba1 P2 26.52(5) . . ?
O5 Ba1 P2 83.04(6) 2_665 . ?
O7 Ba1 P2 125.78(6) 1_655 . ?
O1 Ba1 P2 98.33(6) . . ?
O7 Ba1 P2 27.21(5) . . ?
O4 Ba1 P2 58.07(6) . . ?
O1 Ba1 P2 82.97(5) 2_665 . ?
O8 Ba1 P2 98.09(5) 1_655 . ?
O2 Ba1 P2 127.99(5) 1_654 . ?
O2 Ba1 P2 86.64(6) 2_666 1_655 ?
O6 Ba1 P2 78.09(5) . 1_655 ?
O5 Ba1 P2 65.54(6) 2_665 1_655 ?
O7 Ba1 P2 27.01(6) 1_655 1_655 ?
O1 Ba1 P2 145.15(6) . 1_655 ?
O7 Ba1 P2 126.15(6) . 1_655 ?
O4 Ba1 P2 124.57(5) . 1_655 ?
O1 Ba1 P2 127.69(5) 2_665 1_655 ?
O8 Ba1 P2 28.11(5) 1_655 1_655 ?
O2 Ba1 P2 91.40(5) 1_654 1_655 ?
P2 Ba1 P2 104.14(3) . 1_655 ?
O9 Co1 O7 172.62(12) . 1_556 ?
O9 Co1 O6 84.24(11) . 2_656 ?
O7 Co1 O6 93.31(11) 1_556 2_656 ?
O9 Co1 O1 104.07(11) . 2_666 ?
O7 Co1 O1 83.18(11) 1_556 2_666 ?
O6 Co1 O1 99.12(10) 2_656 2_666 ?
O9 Co1 O5 90.34(11) . 2_566 ?
O7 Co1 O5 83.17(10) 1_556 2_566 ?
O6 Co1 O5 99.19(11) 2_656 2_566 ?
O1 Co1 O5 157.70(10) 2_666 2_566 ?
O9 Co1 O2 87.89(10) . . ?
O7 Co1 O2 94.55(10) 1_556 . ?
O6 Co1 O2 172.12(10) 2_656 . ?
O1 Co1 O2 82.36(10) 2_666 . ?
O5 Co1 O2 81.25(10) 2_566 . ?
O9 Co1 Ba1 126.19(8) . 1_456 ?
O7 Co1 Ba1 51.09(7) 1_556 1_456 ?
O6 Co1 Ba1 130.09(8) 2_656 1_456 ?
O1 Co1 Ba1 107.98(7) 2_666 1_456 ?
O5 Co1 Ba1 49.95(7) 2_566 1_456 ?
O2 Co1 Ba1 55.85(7) . 1_456 ?
O1 P1 O2 111.56(15) . 2_566 ?
O1 P1 O3 111.26(15) . . ?
O2 P1 O3 111.94(15) 2_566 . ?
O1 P1 O4 103.57(15) . . ?
O2 P1 O4 111.43(15) 2_566 . ?
O3 P1 O4 106.68(15) . . ?
O1 P1 Ba1 51.76(10) . . ?
O2 P1 Ba1 111.61(11) 2_566 . ?
O3 P1 Ba1 136.43(10) . . ?
O4 P1 Ba1 54.73(10) . . ?
O1 P1 Ba1 54.24(10) . 2_665 ?
O2 P1 Ba1 57.33(11) 2_566 2_665 ?
O3 P1 Ba1 130.01(11) . 2_665 ?
O4 P1 Ba1 122.92(11) . 2_665 ?
Ba1 P1 Ba1 76.86(2) . 2_665 ?
O5 P2 O6 114.82(15) 1_545 . ?
O5 P2 O7 113.47(15) 1_545 . ?
O6 P2 O7 108.67(15) . . ?
O5 P2 O8 105.20(15) 1_545 . ?
O6 P2 O8 110.13(14) . . ?
O7 P2 O8 103.90(15) . . ?
O5 P2 Ba1 150.08(11) 1_545 . ?
O6 P2 Ba1 53.93(11) . . ?
O7 P2 Ba1 57.72(10) . . ?
O8 P2 Ba1 104.71(10) . . ?
O5 P2 Ba1 89.14(10) 1_545 1_455 ?
O6 P2 Ba1 155.95(12) . 1_455 ?
O7 P2 Ba1 56.04(10) . 1_455 ?
O8 P2 Ba1 62.29(10) . 1_455 ?
Ba1 P2 Ba1 104.14(3) . 1_455 ?
O9 B1 O3 113.1(3) . 2_566 ?
O9 B1 O8 111.1(3) . . ?
O3 B1 O8 104.4(3) 2_566 . ?
O9 B1 O4 106.8(3) . . ?
O3 B1 O4 111.5(3) 2_566 . ?
O8 B1 O4 109.9(3) . . ?
P1 O1 Co1 137.96(16) . 2_666 ?
P1 O1 Ba1 103.35(13) . . ?
Co1 O1 Ba1 106.01(10) 2_666 . ?
P1 O1 Ba1 100.78(12) . 2_665 ?
Co1 O1 Ba1 103.50(10) 2_666 2_665 ?
Ba1 O1 Ba1 99.11(8) . 2_665 ?
P1 O2 Co1 120.88(16) 2_566 . ?
P1 O2 Ba1 129.78(15) 2_566 2_666 ?
Co1 O2 Ba1 106.18(9) . 2_666 ?
P1 O2 Ba1 97.40(12) 2_566 1_456 ?
Co1 O2 Ba1 86.28(9) . 1_456 ?
Ba1 O2 Ba1 102.38(8) 2_666 1_456 ?
B1 O3 P1 131.9(2) 2_566 . ?
B1 O4 P1 132.9(2) . . ?
B1 O4 Ba1 123.0(2) . . ?
P1 O4 Ba1 99.14(12) . . ?
P2 O5 Co1 139.05(16) 1_565 2_566 ?
P2 O5 Ba1 126.82(14) 1_565 2_665 ?
Co1 O5 Ba1 93.99(9) 2_566 2_665 ?
P2 O6 Co1 132.55(17) . 2_656 ?
P2 O6 Ba1 99.55(13) . . ?
Co1 O6 Ba1 115.49(11) 2_656 . ?
P2 O7 Co1 130.55(17) . 1_554 ?
P2 O7 Ba1 96.96(12) . 1_455 ?
Co1 O7 Ba1 94.11(9) 1_554 1_455 ?
P2 O7 Ba1 95.07(12) . . ?
Co1 O7 Ba1 107.19(10) 1_554 . ?
Ba1 O7 Ba1 138.98(10) 1_455 . ?
B1 O8 P2 125.1(2) . . ?
B1 O8 Ba1 110.8(2) . 1_455 ?
P2 O8 Ba1 89.60(11) . 1_455 ?
B1 O9 Co1 130.6(2) . . ?
B1 O9 H9 112(6) . . ?
Co1 O9 H9 105(6) . . ?

loop_
_geom_bond_atom_site_label_1
_geom_bond_atom_site_label_2
_geom_bond_distance
_geom_bond_site_symmetry_2
_geom_bond_publ_flag
Ba1 O2 2.742(3) 2_666 ?
Ba1 O6 2.757(3) . ?
Ba1 O5 2.773(3) 2_665 ?
Ba1 O7 2.820(3) 1_655 ?
Ba1 O1 2.833(3) . ?
Ba1 O7 2.855(3) . ?
Ba1 O4 2.903(3) . ?
Ba1 O1 2.917(3) 2_665 ?
Ba1 O8 2.988(3) 1_655 ?
Ba1 O2 2.998(3) 1_654 ?
Ba1 P2 3.3633(10) . ?
Ba1 P2 3.3748(9) 1_655 ?
Co1 O9 2.046(3) . ?
Co1 O7 2.068(3) 1_556 ?
Co1 O6 2.104(3) 2_656 ?
Co1 O1 2.124(3) 2_666 ?
Co1 O5 2.133(3) 2_566 ?
Co1 O2 2.224(3) . ?
Co1 Ba1 3.6145(7) 1_456 ?
P1 O1 1.518(3) . ?
P1 O2 1.520(3) 2_566 ?
P1 O3 1.544(3) . ?
P1 O4 1.566(3) . ?
P1 Ba1 3.5315(9) 2_665 ?
P2 O5 1.506(3) 1_545 ?
P2 O6 1.523(3) . ?
P2 O7 1.544(3) . ?
P2 O8 1.590(3) . ?
P2 Ba1 3.3748(9) 1_455 ?
B1 O9 1.446(5) . ?
B1 O3 1.472(4) 2_566 ?
B1 O8 1.473(5) . ?
B1 O4 1.492(5) . ?
O1 Co1 2.124(3) 2_666 ?
O1 Ba1 2.917(3) 2_665 ?
O2 P1 1.520(3) 2_566 ?
O2 Ba1 2.742(3) 2_666 ?
O2 Ba1 2.998(3) 1_456 ?
O3 B1 1.472(4) 2_566 ?
O5 P2 1.506(3) 1_565 ?
O5 Co1 2.133(3) 2_566 ?
O5 Ba1 2.773(3) 2_665 ?
O6 Co1 2.104(3) 2_656 ?
O7 Co1 2.068(3) 1_554 ?
O7 Ba1 2.820(3) 1_455 ?
O8 Ba1 2.988(3) 1_455 ?
O9 H9 0.78(3) . ?
